data_1559460
loop_
_publ_author_name
'Papaioannou, Dionissios'
'Francis, George W.'
'Maartmann-Moe, Knut'

_publ_section_title
;
 Crystal Structure of Methyl
 (2S,3S)-3-Triphenylmethylaminooxolan-2-ylacetate
;
_journal_name_full 'Acta Chemica Scandinavica'
_journal_page_first 327
_journal_page_last 328
_journal_paper_doi 10.3891/acta.chem.scand.45-0327
_journal_volume 45
_journal_year 1991
_chemical_formula_sum 'C26 H27 N O3'
_chemical_formula_weight 401.51
_chemical_name_common
;
Methyl (2S,3S)-3-Triphenylmethylaminooxolan-2-ylacetate
;
_space_group_IT_number 19
_space_group_name_Hall 'P 2ac 2ab'
_space_group_name_H-M_alt 'P 21 21 21'
_symmetry_cell_setting orthorhombic
_symmetry_Int_Tables_number 19
_symmetry_space_group_name_Hall 'P 2ac 2ab'
_symmetry_space_group_name_H-M 'P 21 21 21'
_cell_angle_alpha 90.
_cell_angle_beta 90.
_cell_angle_gamma 90.
_cell_formula_units_Z 4
_cell_length_a 10.165(1)
_cell_length_b 12.929(1)
_cell_length_c 16.417(2)
_cell_volume 2157.6(4)
_diffrn_ambient_temperature 293
_diffrn_radiation_probe x-ray
_diffrn_radiation_type MoK\a
_diffrn_radiation_wavelength 0.71073
_exptl_absorpt_coefficient_mu 0.0749
_exptl_crystal_density_diffrn 1.236
_exptl_crystal_F_000 856
_refine_ls_goodness_of_fit_ref 1.42
_refine_ls_number_parameters 379
_refine_ls_number_reflns 1594
_refine_ls_R_factor_gt 0.043
_refine_ls_wR_factor_gt 0.037
_cod_data_source_file Acta-Chem-Scand-1991-45-327.cif
_cod_data_source_block 1
_cod_database_code 1559460

loop_
_space_group_symop_id
_space_group_symop_operation_xyz
1 x,y,z
2 1/2-x,-y,1/2+z
3 1/2+x,1/2-y,-z
4 -x,1/2+y,1/2-z

loop_
_atom_site_label
_atom_site_type_symbol
_atom_site_thermal_displace_type
_atom_site_fract_x
_atom_site_fract_y
_atom_site_fract_z
_atom_site_occupancy
_atom_site_U_iso_or_equiv
_atom_site_calc_flag
_atom_site_refinement_flags
_atom_site_disorder_assembly
_atom_site_disorder_group
O1 O Uiso 0.1062(2) 0.3015(2) -0.06910(10) 1.000 0.0533(6) . . . .
O2 O Uiso 0.2051(3) 0.5493(2) -0.0041(2) 1.000 0.0869(10) . . . .
O3 O Uiso 0.3024(3) 0.4859(2) -0.1125(2) 1.000 0.0732(9) . . . .
N N Uiso 0.2865(2) 0.1963(2) 0.10420(10) 1.000 0.0403(6) . . . .
C1 C Uiso 0.1686(3) 0.3131(3) 0.0078(2) 1.000 0.0440(9) . . . .
C2 C Uiso 0.1983(3) 0.2014(2) 0.0344(2) 1.000 0.0421(9) . . . .
C3 C Uiso 0.2406(4) 0.1535(3) -0.0470(2) 1.000 0.0584(11) . . . .
C4 C Uiso 0.1675(4) 0.2169(3) -0.1102(2) 1.000 0.0709(13) . . . .
C5 C Uiso 0.2924(4) 0.3790(3) 0.0008(2) 1.000 0.0628(11) . . . .
C6 C Uiso 0.2610(4) 0.4805(3) -0.0370(2) 1.000 0.0560(10) . . . .
C7 C Uiso 0.2708(5) 0.5778(3) -0.1579(3) 1.000 0.0988(13) . . . .
C10 C Uiso 0.2678(3) 0.1089(2) 0.1604(2) 1.000 0.0366(8) . . . .
C11 C Uiso 0.2629(4) 0.0077(2) 0.1111(2) 1.000 0.0455(9) . . . .
C12 C Uiso 0.1462(4) -0.0432(3) 0.0929(2) 1.000 0.0590(11) . . . .
C13 C Uiso 0.1466(5) -0.1253(3) 0.0387(2) 1.000 0.0785(13) . . . .
C14 C Uiso 0.2596(6) -0.1592(3) 0.0040(2) 1.000 0.0925(13) . . . .
C15 C Uiso 0.3771(5) -0.1106(3) 0.0215(2) 1.000 0.0785(13) . . . .
C16 C Uiso 0.3791(4) -0.0273(3) 0.0742(2) 1.000 0.0551(10) . . . .
C21 C Uiso 0.3814(3) 0.1115(3) 0.2225(2) 1.000 0.0412(9) . . . .
C22 C Uiso 0.4331(4) 0.0227(3) 0.2555(2) 1.000 0.0628(11) . . . .
C23 C Uiso 0.5277(4) 0.0304(3) 0.3168(2) 1.000 0.0798(13) . . . .
C24 C Uiso 0.5676(4) 0.1226(4) 0.3465(2) 1.000 0.0747(13) . . . .
C25 C Uiso 0.5171(4) 0.2100(3) 0.3133(2) 1.000 0.0684(13) . . . .
C26 C Uiso 0.4235(3) 0.2054(3) 0.2520(2) 1.000 0.0526(10) . . . .
C31 C Uiso 0.1431(3) 0.1255(3) 0.2120(2) 1.000 0.0442(9) . . . .
C32 C Uiso 0.1035(4) 0.0489(3) 0.2659(2) 1.000 0.0631(11) . . . .
C33 C Uiso -0.0033(4) 0.0650(3) 0.3175(3) 1.000 0.0811(13) . . . .
C34 C Uiso -0.0688(4) 0.1552(4) 0.3175(3) 1.000 0.0887(13) . . . .
C35 C Uiso -0.0312(4) 0.2308(4) 0.2653(2) 1.000 0.0773(13) . . . .
C36 C Uiso 0.0763(3) 0.2178(3) 0.2123(2) 1.000 0.0579(11) . . . .

loop_
_atom_type_symbol
_atom_type_description
_atom_type_scat_dispersion_real
_atom_type_scat_dispersion_imag
_atom_type_scat_source
C C 0.0033 0.0016 ' International Tables Vol C Tables 4.2.6.8 and 6.1.1.4'
N N 0.0061 0.0033 ' International Tables Vol C Tables 4.2.6.8 and 6.1.1.4'
O O 0.0106 0.0060 ' International Tables Vol C Tables 4.2.6.8 and 6.1.1.4'

loop_
_geom_angle_atom_site_label_1
_geom_angle_atom_site_label_2
_geom_angle_atom_site_label_3
_geom_angle
_geom_angle_site_symmetry_1
_geom_angle_site_symmetry_2
_geom_angle_site_symmetry_3
_geom_angle_publ_flag
C1 O1 C4 107.8(2) . . . yes
C6 O3 C7 117.5(3) . . . yes
C2 N C10 116.7(2) . . . yes
O1 C1 C2 103.9(3) . . . yes
O1 C1 C5 111.1(3) . . . yes
C2 C1 C5 112.6(3) . . . no
N C2 C1 112.7(2) . . . yes
N C2 C3 119.6(3) . . . yes
C1 C2 C3 100.8(3) . . . no
C2 C3 C4 103.9(3) . . . no
O1 C4 C3 107.7(3) . . . yes
C1 C5 C6 110.4(3) . . . no
O2 C6 O3 123.0(4) . . . yes
O2 C6 C5 125.1(3) . . . yes
O3 C6 C5 111.9(3) . . . yes
N C10 C11 109.1(2) . . . yes
N C10 C21 107.5(2) . . . yes
N C10 C31 110.1(2) . . . yes
C11 C10 C21 113.0(3) . . . no
C11 C10 C31 112.4(3) . . . no
C21 C10 C31 104.5(3) . . . no
C10 C11 C12 122.9(3) . . . no
C10 C11 C16 118.3(3) . . . no
C12 C11 C16 118.3(3) . . . no
C11 C12 C13 119.9(4) . . . no
C12 C13 C14 121.4(4) . . . no
C13 C14 C15 119.9(4) . . . no
C14 C15 C16 119.9(4) . . . no
C11 C16 C15 120.6(4) . . . no
C10 C21 C22 122.0(3) . . . no
C10 C21 C26 119.0(3) . . . no
C22 C21 C26 118.7(3) . . . no
C21 C22 C23 119.2(3) . . . no
C22 C23 C24 122.0(4) . . . no
C23 C24 C25 118.5(3) . . . no
C24 C25 C26 121.1(4) . . . no
C21 C26 C25 120.5(3) . . . no
C10 C31 C32 119.4(3) . . . no
C10 C31 C36 122.0(3) . . . no
C32 C31 C36 118.3(3) . . . no
C31 C32 C33 120.5(4) . . . no
C32 C33 C34 121.1(4) . . . no
C33 C34 C35 119.1(4) . . . no
C34 C35 C36 121.6(4) . . . no
C31 C36 C35 119.4(4) . . . no

loop_
_geom_bond_atom_site_label_1
_geom_bond_atom_site_label_2
_geom_bond_distance
_geom_bond_site_symmetry_1
_geom_bond_site_symmetry_2
_geom_bond_publ_flag
O1 C1 1.421(4) . . yes
O1 C4 1.428(4) . . yes
O2 C6 1.186(5) . . yes
O3 C6 1.311(5) . . yes
O3 C7 1.439(5) . . yes
N C2 1.457(4) . . yes
N C10 1.471(4) . . yes
C1 C2 1.539(5) . . no
C1 C5 1.524(5) . . no
C2 C3 1.534(5) . . no
C3 C4 1.517(5) . . no
C5 C6 1.486(5) . . no
C10 C11 1.539(4) . . no
C10 C21 1.541(4) . . no
C10 C31 1.540(4) . . no
C11 C12 1.389(5) . . no
C11 C16 1.403(5) . . no
C12 C13 1.385(5) . . no
C13 C14 1.355(7) . . no
C14 C15 1.380(7) . . no
C15 C16 1.382(5) . . no
C21 C22 1.374(5) . . no
C21 C26 1.375(5) . . no
C22 C23 1.396(5) . . no
C23 C24 1.350(6) . . no
C24 C25 1.356(6) . . no
C25 C26 1.386(5) . . no
C31 C32 1.388(5) . . no
C31 C36 1.373(5) . . no
C32 C33 1.393(6) . . no
C33 C34 1.343(6) . . no
C34 C35 1.355(7) . . no
C35 C36 1.407(5) . . no

loop_
_geom_torsion_atom_site_label_1
_geom_torsion_atom_site_label_2
_geom_torsion_atom_site_label_3
_geom_torsion_atom_site_label_4
_geom_torsion
_geom_torsion_site_symmetry_1
_geom_torsion_site_symmetry_2
_geom_torsion_site_symmetry_3
_geom_torsion_site_symmetry_4
_geom_torsion_publ_flag
C4 O1 C1 C2 -36.4(3) . . . . no
C4 O1 C1 C5 85.0(3) . . . . no
C1 O1 C4 C3 18.0(4) . . . . no
C7 O3 C6 O2 -3.7(6) . . . . no
C7 O3 C6 C5 176.1(3) . . . . no
C10 N C2 C1 148.2(2) . . . . no
C10 N C2 C3 -93.7(3) . . . . no
C2 N C10 C11 50.1(3) . . . . no
C2 N C10 C21 173.0(2) . . . . no
C2 N C10 C31 -73.8(3) . . . . no
O1 C1 C2 N 168.2(2) . . . . no
O1 C1 C2 C3 39.5(3) . . . . no
C5 C1 C2 N 47.8(4) . . . . no
C5 C1 C2 C3 -80.9(3) . . . . no
O1 C1 C5 C6 55.2(4) . . . . no
C2 C1 C5 C6 171.3(3) . . . . no
N C2 C3 C4 -152.1(3) . . . . no
C1 C2 C3 C4 -28.0(3) . . . . no
C2 C3 C4 O1 7.8(4) . . . . no
C1 C5 C6 O2 74.1(5) . . . . no
C1 C5 C6 O3 -105.8(4) . . . . no
N C10 C11 C12 -101.8(3) . . . . no
N C10 C11 C16 69.8(4) . . . . no
C21 C10 C11 C12 138.7(3) . . . . no
C21 C10 C11 C16 -49.8(4) . . . . no
C31 C10 C11 C12 20.7(4) . . . . no
C31 C10 C11 C16 -167.7(3) . . . . no
N C10 C21 C22 -147.2(3) . . . . no
N C10 C21 C26 39.5(4) . . . . no
C11 C10 C21 C22 -26.8(4) . . . . no
C11 C10 C21 C26 159.9(3) . . . . no
C31 C10 C21 C22 95.7(4) . . . . no
C31 C10 C21 C26 -77.6(3) . . . . no
N C10 C31 C32 176.4(3) . . . . no
N C10 C31 C36 -9.9(4) . . . . no
C11 C10 C31 C32 54.5(4) . . . . no
C11 C10 C31 C36 -131.8(3) . . . . no
C21 C10 C31 C32 -68.3(4) . . . . no
C21 C10 C31 C36 105.3(3) . . . . no
C10 C11 C12 C13 170.7(3) . . . . no
C16 C11 C12 C13 -0.9(5) . . . . no
C10 C11 C16 C15 -172.3(3) . . . . no
C12 C11 C16 C15 -0.3(5) . . . . no
C11 C12 C13 C14 1.6(5) . . . . no
C12 C13 C14 C15 -1.0(6) . . . . no
C13 C14 C15 C16 -0.2(5) . . . . no
C14 C15 C16 C11 0.9(5) . . . . no
C10 C21 C22 C23 -174.3(3) . . . . no
C26 C21 C22 C23 -0.9(5) . . . . no
C10 C21 C26 C25 174.1(3) . . . . no
C22 C21 C26 C25 0.6(5) . . . . no
C21 C22 C23 C24 1.9(6) . . . . no
C22 C23 C24 C25 -2.4(6) . . . . no
C23 C24 C25 C26 2.0(6) . . . . no
C24 C25 C26 C21 -1.1(5) . . . . no
C10 C31 C32 C33 175.3(3) . . . . no
C36 C31 C32 C33 1.4(5) . . . . no
C10 C31 C36 C35 -175.3(3) . . . . no
C32 C31 C36 C35 -1.6(5) . . . . no
C31 C32 C33 C34 -1.2(6) . . . . no
C32 C33 C34 C35 1.1(7) . . . . no
C33 C34 C35 C36 -1.3(7) . . . . no
C34 C35 C36 C31 1.5(6) . . . . no
